data_7008217
loop_
_publ_author_name
'Bould, Jonathan'
'Jel\'inek, Tom\'as'
'Barrett, Simon A.'
'Coles, Simon J.'
'Hursthouse, Michael B.'
'Thornton-Pett, Mark'
'St\'ibr, Bohumil'
'Kennedy, John D.'

_publ_section_title
;
 Macropolyhedral boron-containing cluster chemistry. The reaction of
 B16H20 and B14H18 with [PtMe2(PMe2Ph)2] to give [(PMe2Ph)2PtB16H17Me]
 and [(PMe2Ph)2PtB14H16].
;
_journal_issue 8
_journal_name_full 'Dalton transactions (Cambridge, England : 2003)'
_journal_page_first 1499
_journal_page_last 1503
_journal_paper_doi 10.1039/b419241a
_journal_year 2005
_chemical_formula_sum 'C17 H42 B16 P2 Pt'
_chemical_formula_weight 676.50
_chemical_name_systematic
;
?
;
_space_group_IT_number 14
_symmetry_cell_setting monoclinic
_symmetry_space_group_name_Hall '-P 2yab'
_symmetry_space_group_name_H-M 'P 1 21/a 1'
_atom_sites_solution_hydrogens geom
_atom_sites_solution_primary direct
_atom_sites_solution_secondary difmap
_audit_creation_method SHELXL-97
_cell_angle_alpha 90.00
_cell_angle_beta 102.1590(13)
_cell_angle_gamma 90.00
_cell_formula_units_Z 4
_cell_length_a 10.6570(2)
_cell_length_b 16.8137(4)
_cell_length_c 17.3033(4)
_cell_measurement_temperature 150(2)
_cell_volume 3030.91(12)
_computing_cell_refinement 'DENZO-SMN (Otwinowski & Minor, 1996)'
_computing_data_collection 'COLLECT (Nonius, 1999)'
_computing_data_reduction 'DENZO-SMN (Otwinowski & Minor, 1996)'
_computing_molecular_graphics 'ORTEX (McArdle, 1995)'
_computing_publication_material 'local program'
_computing_structure_refinement 'SHELXL-97 (Sheldrick, 1997)'
_computing_structure_solution 'SHELXS-97 (Sheldrick, 1990)'
_diffrn_ambient_temperature 150(2)
_diffrn_detector_area_resol_mean 9.091
_diffrn_measured_fraction_theta_full 0.998
_diffrn_measured_fraction_theta_max 0.998
_diffrn_measurement_device_type 'Nonius KappaCCD area detector diffractometer'
_diffrn_measurement_method
;
Detector set at 30mm from sample with different 2theta offsets
1 degree phi exposures for chi=0 degree settings
1 degree omega exposures for chi=90 degree settings
;
_diffrn_radiation_monochromator graphite
_diffrn_radiation_source 'fine-focus sealed tube'
_diffrn_radiation_type MoK\a
_diffrn_radiation_wavelength 0.71073
_diffrn_reflns_av_R_equivalents 0.0652
_diffrn_reflns_av_sigmaI/netI 0.0436
_diffrn_reflns_limit_h_max 12
_diffrn_reflns_limit_h_min -13
_diffrn_reflns_limit_k_max 20
_diffrn_reflns_limit_k_min -19
_diffrn_reflns_limit_l_max 21
_diffrn_reflns_limit_l_min -21
_diffrn_reflns_number 26037
_diffrn_reflns_theta_full 26.00
_diffrn_reflns_theta_max 26.00
_diffrn_reflns_theta_min 3.02
_exptl_absorpt_coefficient_mu 4.744
_exptl_absorpt_correction_T_max 0.7639
_exptl_absorpt_correction_T_min 0.1512
_exptl_absorpt_correction_type multi-scan
_exptl_absorpt_process_details
;
Using multiple and symmetry-related data measurements via the program SORTAV
See R.H. Blessing, Acta Cryst (1995), A51, 33-38
;
_exptl_crystal_colour 'pale yellow'
_exptl_crystal_density_diffrn 1.483
_exptl_crystal_density_method 'not measured'
_exptl_crystal_description prism
_exptl_crystal_F_000 1328
_exptl_crystal_size_max 0.64
_exptl_crystal_size_mid 0.22
_exptl_crystal_size_min 0.06
_refine_diff_density_max 0.772
_refine_diff_density_min -1.401
_refine_diff_density_rms 0.174
_refine_ls_extinction_coef 0.00153(13)
_refine_ls_extinction_expression Fc^*^=kFc[1+0.001xFc^2^\l^3^/sin(2\q)]^-1/4^
_refine_ls_extinction_method SHELXL
_refine_ls_goodness_of_fit_ref 1.117
_refine_ls_hydrogen_treatment mixed
_refine_ls_matrix_type full
_refine_ls_number_parameters 331
_refine_ls_number_reflns 5949
_refine_ls_number_restraints 14
_refine_ls_restrained_S_all 1.117
_refine_ls_R_factor_all 0.0382
_refine_ls_R_factor_gt 0.0320
_refine_ls_shift/su_max 0.002
_refine_ls_shift/su_mean 0.000
_refine_ls_structure_factor_coef Fsqd
_refine_ls_weighting_details 'calc w=1/[\s^2^(Fo^2^)+(0.0181P)^2^+5.2815P] where P=(Fo^2^+2Fc^2^)/3'
_refine_ls_weighting_scheme calc
_refine_ls_wR_factor_gt 0.0729
_refine_ls_wR_factor_ref 0.0757
_reflns_number_gt 5298
_reflns_number_total 5949
_reflns_threshold_expression >2sigma(I)
_cod_data_source_file b419241a.txt
_cod_data_source_block jb188_22
_cod_original_sg_symbol_H-M P21/a
_cod_database_code 7008217

loop_
_symmetry_equiv_pos_as_xyz
'x, y, z'
'-x+1/2, y+1/2, -z'
'-x, -y, -z'
'x-1/2, -y-1/2, z'

loop_
_atom_site_label
_atom_site_type_symbol
_atom_site_fract_x
_atom_site_fract_y
_atom_site_fract_z
_atom_site_U_iso_or_equiv
_atom_site_adp_type
_atom_site_occupancy
_atom_site_symmetry_multiplicity
_atom_site_calc_flag
_atom_site_refinement_flags
_atom_site_disorder_assembly
_atom_site_disorder_group
Pt9 Pt 0.499662(13) 0.505268(8) 0.740916(9) 0.02325(9) Uani 1 1 d . . .
P1 P 0.35678(11) 0.39773(6) 0.72547(7) 0.0299(2) Uani 1 1 d D . .
C111 C 0.3277(4) 0.3499(2) 0.6294(2) 0.0313(9) Uani 1 1 d D . .
C112 C 0.2447(5) 0.2852(3) 0.6143(3) 0.0476(12) Uani 1 1 d D . .
H112 H 0.2040 0.2664 0.6546 0.057 Uiso 1 1 calc R . .
C113 C 0.2206(5) 0.2482(3) 0.5417(3) 0.0575(15) Uani 1 1 d D . .
H113 H 0.1645 0.2037 0.5325 0.069 Uiso 1 1 calc R . .
C114 C 0.2779(4) 0.2756(3) 0.4822(3) 0.0456(12) Uani 1 1 d D . .
H114 H 0.2603 0.2503 0.4319 0.055 Uiso 1 1 calc R . .
C115 C 0.3605(4) 0.3398(3) 0.4955(3) 0.0389(10) Uani 1 1 d D . .
H115 H 0.3995 0.3587 0.4545 0.047 Uiso 1 1 calc R . .
C116 C 0.3868(4) 0.3766(3) 0.5694(2) 0.0320(9) Uani 1 1 d D . .
H116 H 0.4451 0.4201 0.5789 0.038 Uiso 1 1 calc R . .
C12 C 0.4119(5) 0.3194(3) 0.7968(3) 0.0441(11) Uani 1 1 d . . .
H12A H 0.4919 0.2968 0.7871 0.066 Uiso 1 1 calc R . .
H12B H 0.3465 0.2776 0.7914 0.066 Uiso 1 1 calc R . .
H12C H 0.4270 0.3415 0.8504 0.066 Uiso 1 1 calc R . .
C13 C 0.1948(4) 0.4132(3) 0.7422(3) 0.0426(11) Uani 1 1 d . . .
H13A H 0.1458 0.3637 0.7316 0.064 Uiso 1 1 calc R . .
H13B H 0.1520 0.4550 0.7067 0.064 Uiso 1 1 calc R . .
H13C H 0.1997 0.4293 0.7972 0.064 Uiso 1 1 calc R . .
P2 P 0.34551(10) 0.60305(6) 0.74374(6) 0.0278(2) Uani 1 1 d D . .
C211 C 0.2330(4) 0.5967(2) 0.6495(2) 0.0276(9) Uani 1 1 d D . .
C212 C 0.1038(4) 0.6167(3) 0.6399(3) 0.0412(11) Uani 1 1 d D . .
H212 H 0.0708 0.6335 0.6842 0.049 Uiso 1 1 calc R . .
C213 C 0.0236(4) 0.6120(3) 0.5661(3) 0.0507(13) Uani 1 1 d D . .
H213 H -0.0644 0.6256 0.5599 0.061 Uiso 1 1 calc R . .
C214 C 0.0700(5) 0.5877(3) 0.5010(3) 0.0487(13) Uani 1 1 d D . .
H214 H 0.0139 0.5851 0.4505 0.058 Uiso 1 1 calc R . .
C215 C 0.1965(4) 0.5672(3) 0.5092(3) 0.0427(11) Uani 1 1 d D . .
H215 H 0.2282 0.5499 0.4647 0.051 Uiso 1 1 calc R . .
C216 C 0.2783(4) 0.5719(3) 0.5832(2) 0.0354(10) Uani 1 1 d D . .
H216 H 0.3662 0.5580 0.5888 0.042 Uiso 1 1 calc R . .
C22 C 0.3991(4) 0.7056(2) 0.7428(3) 0.0382(10) Uani 1 1 d . . .
H22A H 0.3253 0.7413 0.7383 0.057 Uiso 1 1 calc R . .
H22B H 0.4400 0.7138 0.6978 0.057 Uiso 1 1 calc R . .
H22C H 0.4611 0.7170 0.7920 0.057 Uiso 1 1 calc R . .
C23 C 0.2502(4) 0.6049(3) 0.8193(3) 0.0403(11) Uani 1 1 d . . .
H23A H 0.1845 0.5633 0.8083 0.061 Uiso 1 1 calc R . .
H23B H 0.2087 0.6569 0.8191 0.061 Uiso 1 1 calc R . .
H23C H 0.3060 0.5955 0.8712 0.061 Uiso 1 1 calc R . .
B1 B 0.8060(4) 0.5490(3) 0.7179(3) 0.0329(11) Uani 1 1 d . . .
H1 H 0.8615 0.5804 0.6788 0.039 Uiso 1 1 calc R . .
B2 B 0.8021(4) 0.5878(3) 0.8111(3) 0.0310(10) Uani 1 1 d . . .
H2 H 0.8573 0.6428 0.8334 0.037 Uiso 1 1 calc R . .
B3 B 0.6607(5) 0.5915(3) 0.7346(3) 0.0304(10) Uani 1 1 d . . .
H3 H 0.6231 0.6494 0.7072 0.037 Uiso 1 1 calc R . .
B4 B 0.6609(4) 0.4982(3) 0.6779(3) 0.0273(10) Uani 1 1 d . . .
H4 H 0.6214 0.4979 0.6126 0.033 Uiso 1 1 calc R . .
B5 B 0.8008(5) 0.4427(3) 0.7194(3) 0.0328(11) Uani 1 1 d . . .
H5 H 0.8552 0.4068 0.6830 0.039 Uiso 1 1 calc R . .
B6 B 0.8802(5) 0.4949(3) 0.8054(3) 0.0317(11) Uani 1 1 d . . .
H6 H 0.9865 0.4898 0.8272 0.038 Uiso 1 1 calc R . .
B7 B 0.7814(5) 0.5060(3) 0.8730(3) 0.0272(10) Uani 1 1 d . . .
B8 B 0.6495(4) 0.5659(3) 0.8324(3) 0.0244(9) Uani 1 1 d . . .
B10 B 0.6495(4) 0.4090(3) 0.7310(3) 0.0276(10) Uani 1 1 d . . .
H101 H 0.6634 0.4026 0.7998 0.033 Uiso 1 1 d . . .
H10 H 0.6122 0.3554 0.7103 0.033 Uiso 1 1 d . . .
B11 B 0.7853(5) 0.4116(3) 0.8154(3) 0.0303(10) Uani 1 1 d . . .
H11 H 0.8279 0.3597 0.8451 0.036 Uiso 1 1 d . . .
B1' B 0.6587(4) 0.5175(3) 0.9218(3) 0.0289(10) Uani 1 1 d . . .
H1' H 0.5913 0.4667 0.9234 0.035 Uiso 1 1 calc R . .
B2' B 0.7010(5) 0.5812(3) 1.0080(3) 0.0334(11) Uani 1 1 d . . .
H2' H 0.6603 0.5696 1.0616 0.040 Uiso 1 1 calc R . .
B4' B 0.6054(5) 0.6187(3) 0.9165(3) 0.0325(11) Uani 1 1 d . . .
H4' H 0.5015 0.6426 0.9083 0.039 Uiso 1 1 d . . .
H45' H 0.6739 0.6658 0.9011 0.039 Uiso 1 1 d . . .
B5' B 0.7259(5) 0.6785(3) 0.9802(3) 0.0380(12) Uani 1 1 d . . .
C5' C 0.7010(6) 0.7623(3) 1.0143(3) 0.0549(14) Uani 1 1 d . . .
H5'A H 0.7638 0.7716 1.0637 0.082 Uiso 1 1 calc R . .
H5'B H 0.6142 0.7638 1.0247 0.082 Uiso 1 1 calc R . .
H5'C H 0.7097 0.8037 0.9759 0.082 Uiso 1 1 calc R . .
B6' B 0.8558(5) 0.6160(3) 1.0190(3) 0.0355(11) Uani 1 1 d . . .
H6' H 0.9191 0.6386 1.0760 0.043 Uiso 1 1 d . . .
H56' H 0.8400 0.6740 0.9692 0.043 Uiso 1 1 d . . .
B7' B 0.8207(5) 0.5178(3) 0.9794(3) 0.0330(10) Uani 1 1 d . . .
H7' H 0.8554 0.4718 1.0184 0.040 Uiso 1 1 d . . .
H67' H 0.8861 0.5719 0.9810 0.040 Uiso 1 1 d . . .

loop_
_atom_site_aniso_label
_atom_site_aniso_U_11
_atom_site_aniso_U_22
_atom_site_aniso_U_33
_atom_site_aniso_U_23
_atom_site_aniso_U_13
_atom_site_aniso_U_12
Pt9 0.02325(11) 0.02415(11) 0.02342(11) -0.00116(5) 0.00732(6) 0.00053(6)
P1 0.0327(6) 0.0288(6) 0.0312(6) -0.0029(4) 0.0134(5) -0.0055(5)
C111 0.033(2) 0.026(2) 0.034(2) -0.0025(17) 0.0057(18) -0.0031(17)
C112 0.046(3) 0.044(3) 0.059(3) -0.016(2) 0.023(2) -0.017(2)
C113 0.061(3) 0.045(3) 0.070(4) -0.026(3) 0.022(3) -0.020(3)
C114 0.039(3) 0.047(3) 0.047(3) -0.021(2) 0.000(2) -0.003(2)
C115 0.043(3) 0.044(3) 0.028(2) -0.0044(19) 0.0039(19) 0.003(2)
C116 0.032(2) 0.033(2) 0.030(2) -0.0018(18) 0.0050(17) -0.0043(18)
C12 0.053(3) 0.039(3) 0.043(3) 0.009(2) 0.017(2) -0.005(2)
C13 0.032(2) 0.050(3) 0.050(3) -0.006(2) 0.020(2) -0.010(2)
P2 0.0249(5) 0.0305(6) 0.0275(5) -0.0025(4) 0.0048(4) 0.0041(4)
C211 0.020(2) 0.033(2) 0.030(2) -0.0018(17) 0.0049(16) -0.0003(16)
C212 0.025(2) 0.064(3) 0.036(2) 0.002(2) 0.0099(19) 0.000(2)
C213 0.021(2) 0.083(4) 0.046(3) 0.009(3) 0.002(2) 0.001(2)
C214 0.038(3) 0.067(3) 0.036(3) 0.005(2) -0.002(2) -0.010(2)
C215 0.045(3) 0.054(3) 0.030(2) -0.001(2) 0.009(2) 0.002(2)
C216 0.032(2) 0.041(3) 0.033(2) 0.0009(19) 0.0060(18) 0.0058(19)
C22 0.037(3) 0.031(2) 0.043(3) -0.0015(19) -0.001(2) 0.0083(19)
C23 0.031(2) 0.059(3) 0.034(2) -0.006(2) 0.0115(19) 0.011(2)
B1 0.023(2) 0.048(3) 0.029(2) 0.003(2) 0.0088(19) 0.000(2)
B2 0.026(2) 0.036(3) 0.032(3) 0.004(2) 0.0070(19) -0.001(2)
B3 0.034(3) 0.026(2) 0.030(3) 0.0036(19) 0.004(2) -0.001(2)
B4 0.025(2) 0.031(3) 0.028(2) 0.0019(17) 0.0096(19) -0.0010(18)
B5 0.034(3) 0.038(3) 0.029(3) 0.003(2) 0.013(2) 0.010(2)
B6 0.027(2) 0.044(3) 0.026(2) 0.0040(19) 0.011(2) 0.002(2)
B7 0.028(2) 0.031(2) 0.024(2) -0.0002(17) 0.0068(18) 0.0014(18)
B8 0.019(2) 0.026(2) 0.026(2) -0.0022(18) 0.0007(17) -0.0033(17)
B10 0.023(2) 0.030(2) 0.030(2) -0.0036(19) 0.0049(18) 0.0035(19)
B11 0.033(3) 0.032(3) 0.027(2) 0.002(2) 0.0079(19) 0.003(2)
B1' 0.027(2) 0.037(3) 0.023(2) -0.002(2) 0.0047(18) -0.002(2)
B2' 0.032(3) 0.043(3) 0.024(2) -0.005(2) 0.0041(19) 0.002(2)
B4' 0.027(2) 0.038(3) 0.031(3) -0.004(2) 0.003(2) 0.001(2)
B5' 0.041(3) 0.044(3) 0.029(3) -0.005(2) 0.006(2) 0.000(2)
C5' 0.069(4) 0.049(3) 0.045(3) -0.013(2) 0.009(3) 0.001(3)
B6' 0.030(3) 0.048(3) 0.027(2) -0.008(2) 0.003(2) -0.002(2)
B7' 0.030(2) 0.040(3) 0.029(3) 0.005(2) 0.007(2) 0.001(2)

loop_
_atom_type_symbol
_atom_type_description
_atom_type_scat_dispersion_real
_atom_type_scat_dispersion_imag
_atom_type_scat_source
C C 0.0033 0.0016 'International Tables Vol C Tables 4.2.6.8 and 6.1.1.4'
H H 0.0000 0.0000 'International Tables Vol C Tables 4.2.6.8 and 6.1.1.4'
B B 0.0013 0.0007 'International Tables Vol C Tables 4.2.6.8 and 6.1.1.4'
P P 0.1023 0.0942 'International Tables Vol C Tables 4.2.6.8 and 6.1.1.4'
Pt Pt -1.7033 8.3905 'International Tables Vol C Tables 4.2.6.8 and 6.1.1.4'

loop_
_geom_angle_atom_site_label_1
_geom_angle_atom_site_label_2
_geom_angle_atom_site_label_3
_geom_angle
_geom_angle_site_symmetry_1
_geom_angle_site_symmetry_3
_geom_angle_publ_flag
B4 Pt9 B8 82.02(17) . . ?
B4 Pt9 B3 48.63(17) . . ?
B8 Pt9 B3 46.32(16) . . ?
B4 Pt9 B10 46.18(16) . . ?
B8 Pt9 B10 88.31(16) . . ?
B3 Pt9 B10 84.40(19) . . ?
B4 Pt9 P2 131.93(12) . . ?
B8 Pt9 P2 93.71(12) . . ?
B3 Pt9 P2 95.40(13) . . ?
B10 Pt9 P2 177.00(12) . . ?
B4 Pt9 P1 116.99(12) . . ?
B8 Pt9 P1 141.33(12) . . ?
B3 Pt9 P1 165.61(13) . . ?
B10 Pt9 P1 83.86(12) . . ?
P2 Pt9 P1 95.89(4) . . ?
C111 P1 C12 105.6(2) . . ?
C111 P1 C13 102.9(2) . . ?
C12 P1 C13 100.2(2) . . ?
C111 P1 Pt9 115.37(13) . . ?
C12 P1 Pt9 111.89(16) . . ?
C13 P1 Pt9 119.00(16) . . ?
C112 C111 C116 118.7(4) . . ?
C112 C111 P1 119.9(3) . . ?
C116 C111 P1 121.5(3) . . ?
C113 C112 C111 121.0(5) . . ?
C112 C113 C114 120.1(5) . . ?
C115 C114 C113 120.1(4) . . ?
C114 C115 C116 119.9(4) . . ?
C115 C116 C111 120.2(4) . . ?
C211 P2 C23 106.5(2) . . ?
C211 P2 C22 101.42(19) . . ?
C23 P2 C22 102.4(2) . . ?
C211 P2 Pt9 105.97(13) . . ?
C23 P2 Pt9 122.02(16) . . ?
C22 P2 Pt9 116.39(15) . . ?
C212 C211 C216 118.5(4) . . ?
C212 C211 P2 122.9(3) . . ?
C216 C211 P2 118.5(3) . . ?
C213 C212 C211 120.0(4) . . ?
C212 C213 C214 120.8(4) . . ?
C215 C214 C213 120.2(4) . . ?
C214 C215 C216 119.6(4) . . ?
C215 C216 C211 120.9(4) . . ?
B2 B1 B4 110.6(3) . . ?
B2 B1 B3 60.8(3) . . ?
B4 B1 B3 62.6(3) . . ?
B2 B1 B5 110.7(3) . . ?
B4 B1 B5 59.9(3) . . ?
B3 B1 B5 111.6(3) . . ?
B2 B1 B6 60.3(3) . . ?
B4 B1 B6 106.2(3) . . ?
B3 B1 B6 108.0(3) . . ?
B5 B1 B6 59.5(3) . . ?
B1 B2 B8 108.2(3) . . ?
B1 B2 B6 61.3(3) . . ?
B8 B2 B6 106.7(3) . . ?
B1 B2 B7 107.2(4) . . ?
B8 B2 B7 58.9(3) . . ?
B6 B2 B7 58.4(3) . . ?
B1 B2 B3 60.6(3) . . ?
B8 B2 B3 59.7(3) . . ?
B6 B2 B3 108.7(3) . . ?
B7 B2 B3 106.2(3) . . ?
B8 B3 B1 107.0(3) . . ?
B8 B3 B2 60.0(3) . . ?
B1 B3 B2 58.7(3) . . ?
B8 B3 B4 108.0(3) . . ?
B1 B3 B4 58.4(3) . . ?
B2 B3 B4 105.6(3) . . ?
B8 B3 Pt9 66.1(2) . . ?
B1 B3 Pt9 116.3(3) . . ?
B2 B3 Pt9 118.1(3) . . ?
B4 B3 Pt9 64.5(2) . . ?
B1 B4 B10 110.7(3) . . ?
B1 B4 B5 60.4(3) . . ?
B10 B4 B5 59.4(3) . . ?
B1 B4 B3 58.9(3) . . ?
B10 B4 B3 115.7(4) . . ?
B5 B4 B3 109.0(3) . . ?
B1 B4 Pt9 118.9(3) . . ?
B10 B4 Pt9 69.3(2) . . ?
B5 B4 Pt9 119.9(3) . . ?
B3 B4 Pt9 66.9(2) . . ?
B10 B5 B4 60.3(3) . . ?
B10 B5 B6 110.5(3) . . ?
B4 B5 B6 106.8(3) . . ?
B10 B5 B11 62.1(3) . . ?
B4 B5 B11 107.2(3) . . ?
B6 B5 B11 59.1(3) . . ?
B10 B5 B1 110.8(3) . . ?
B4 B5 B1 59.7(3) . . ?
B6 B5 B1 60.6(3) . . ?
B11 B5 B1 108.4(3) . . ?
B7 B6 B11 64.9(3) . . ?
B7 B6 B5 111.5(3) . . ?
B11 B6 B5 60.5(3) . . ?
B7 B6 B2 60.9(3) . . ?
B11 B6 B2 114.1(4) . . ?
B5 B6 B2 109.5(3) . . ?
B7 B6 B1 106.9(3) . . ?
B11 B6 B1 109.0(3) . . ?
B5 B6 B1 59.9(3) . . ?
B2 B6 B1 58.5(3) . . ?
B1' B7 B6 167.8(4) . . ?
B1' B7 B8 60.1(3) . . ?
B6 B7 B8 109.8(3) . . ?
B1' B7 B2 114.4(3) . . ?
B6 B7 B2 60.7(3) . . ?
B8 B7 B2 60.4(3) . . ?
B1' B7 B7' 61.5(3) . . ?
B6 B7 B7' 130.6(4) . . ?
B8 B7 B7' 109.9(3) . . ?
B2 B7 B7' 119.6(3) . . ?
B1' B7 B11 117.5(3) . . ?
B6 B7 B11 58.0(3) . . ?
B8 B7 B11 112.3(3) . . ?
B2 B7 B11 108.3(3) . . ?
B7' B7 B11 127.3(3) . . ?
B1' B8 B7 58.8(3) . . ?
B1' B8 B3 164.4(4) . . ?
B7 B8 B3 108.3(3) . . ?
B1' B8 B2 113.5(3) . . ?
B7 B8 B2 60.7(3) . . ?
B3 B8 B2 60.4(3) . . ?
B1' B8 B4' 59.9(3) . . ?
B7 B8 B4' 106.0(3) . . ?
B3 B8 B4' 135.6(3) . . ?
B2 B8 B4' 117.3(3) . . ?
B1' B8 Pt9 108.3(3) . . ?
B7 B8 Pt9 114.4(3) . . ?
B3 B8 Pt9 67.5(2) . . ?
B2 B8 Pt9 119.6(3) . . ?
B4' B8 Pt9 120.8(3) . . ?
B5 B10 B4 60.3(3) . . ?
B5 B10 B11 59.5(3) . . ?
B4 B10 B11 105.3(3) . . ?
B5 B10 Pt9 116.6(3) . . ?
B4 B10 Pt9 64.5(2) . . ?
B11 B10 Pt9 111.6(3) . . ?
B6 B11 B5 60.4(3) . . ?
B6 B11 B10 108.4(3) . . ?
B5 B11 B10 58.4(3) . . ?
B6 B11 B7 57.1(3) . . ?
B5 B11 B7 105.3(3) . . ?
B10 B11 B7 110.0(3) . . ?
B7 B1' B8 61.2(3) . . ?
B7 B1' B4' 110.5(3) . . ?
B8 B1' B4' 63.2(3) . . ?
B7 B1' B7' 62.0(3) . . ?
B8 B1' B7' 111.1(3) . . ?
B4' B1' B7' 106.4(3) . . ?
B7 B1' B2' 112.9(3) . . ?
B8 B1' B2' 114.4(3) . . ?
B4' B1' B2' 60.2(3) . . ?
B7' B1' B2' 60.0(3) . . ?
B6' B2' B5' 60.9(3) . . ?
B6' B2' B4' 109.2(4) . . ?
B5' B2' B4' 61.3(3) . . ?
B6' B2' B7' 61.1(3) . . ?
B5' B2' B7' 108.7(4) . . ?
B4' B2' B7' 105.4(3) . . ?
B6' B2' B1' 111.0(3) . . ?
B5' B2' B1' 110.7(3) . . ?
B4' B2' B1' 59.2(3) . . ?
B7' B2' B1' 59.7(3) . . ?
B1' B4' B2' 60.6(3) . . ?
B1' B4' B5' 108.7(3) . . ?
B2' B4' B5' 57.6(3) . . ?
B1' B4' B8 56.9(2) . . ?
B2' B4' B8 109.4(3) . . ?
B5' B4' B8 118.7(3) . . ?
C5' B5' B2' 133.7(4) . . ?
C5' B5' B6' 125.0(4) . . ?
B2' B5' B6' 59.0(3) . . ?
C5' B5' B4' 125.0(4) . . ?
B2' B5' B4' 61.1(3) . . ?
B6' B5' B4' 107.5(4) . . ?
B2' B6' B5' 60.1(3) . . ?
B2' B6' B7' 61.9(3) . . ?
B5' B6' B7' 108.7(3) . . ?
B6' B7' B1' 108.1(3) . . ?
B6' B7' B2' 57.0(3) . . ?
B1' B7' B2' 60.3(3) . . ?
B6' B7' B7 118.3(3) . . ?
B1' B7' B7 56.5(3) . . ?
B2' B7' B7 108.5(3) . . ?

loop_
_geom_bond_atom_site_label_1
_geom_bond_atom_site_label_2
_geom_bond_distance
_geom_bond_site_symmetry_2
_geom_bond_publ_flag
Pt9 B4 2.224(5) . ?
Pt9 B8 2.243(4) . ?
Pt9 B3 2.266(5) . ?
Pt9 B10 2.305(5) . ?
Pt9 P2 2.3320(10) . ?
Pt9 P1 2.3426(11) . ?
P1 C111 1.814(4) . ?
P1 C12 1.816(5) . ?
P1 C13 1.828(4) . ?
C111 C112 1.391(6) . ?
C111 C116 1.398(6) . ?
C112 C113 1.376(7) . ?
C113 C114 1.383(7) . ?
C114 C115 1.381(6) . ?
C115 C116 1.394(6) . ?
P2 C211 1.812(4) . ?
P2 C23 1.817(4) . ?
P2 C22 1.818(4) . ?
C211 C212 1.393(6) . ?
C211 C216 1.399(6) . ?
C212 C213 1.382(6) . ?
C213 C214 1.384(7) . ?
C214 C215 1.370(7) . ?
C215 C216 1.391(6) . ?
B1 B2 1.749(7) . ?
B1 B4 1.774(7) . ?
B1 B3 1.783(7) . ?
B1 B5 1.787(8) . ?
B1 B6 1.799(7) . ?
B2 B8 1.779(6) . ?
B2 B6 1.781(7) . ?
B2 B7 1.785(7) . ?
B2 B3 1.787(7) . ?
B3 B8 1.774(6) . ?
B3 B4 1.849(7) . ?
B4 B10 1.778(6) . ?
B4 B5 1.778(7) . ?
B5 B10 1.761(7) . ?
B5 B6 1.780(7) . ?
B5 B11 1.782(7) . ?
B6 B7 1.741(7) . ?
B6 B11 1.757(7) . ?
B7 B1' 1.710(7) . ?
B7 B8 1.752(6) . ?
B7 B7' 1.811(7) . ?
B7 B11 1.878(7) . ?
B8 B1' 1.733(6) . ?
B8 B4' 1.848(7) . ?
B10 B11 1.828(7) . ?
B1' B4' 1.790(7) . ?
B1' B7' 1.803(7) . ?
B1' B2' 1.815(7) . ?
B2' B6' 1.723(7) . ?
B2' B5' 1.742(7) . ?
B2' B4' 1.807(7) . ?
B2' B7' 1.810(7) . ?
B4' B5' 1.811(7) . ?
B5' C5' 1.571(7) . ?
B5' B6' 1.756(7) . ?
B6' B7' 1.798(7) . ?
